data_7157874
loop_
_publ_author_name
'Wang, Yu-Chao'
'Huang, Keke'
'Lai, Xiaojing'
'Shi, Zhongning'
'Liu, Jin-Biao'
'Qiu, Guanyinsheng'

_publ_section_title
;
 Radical bromination-induced <i>ipso</i> cyclization-<i>ortho</i>
 cyclization sequence of
 <i>N</i>-hydroxylethyl-<i>N</i>-arylpropiolamides.
;
_journal_issue 9
_journal_name_full 'Organic &amp; biomolecular chemistry'
_journal_page_first 1940
_journal_page_last 1944
_journal_paper_doi 10.1039/d1ob00010a
_journal_volume 19
_journal_year 2021
_chemical_formula_sum 'C18 H16 Br N O2'
_chemical_formula_weight 358.23
_space_group_IT_number 2
_space_group_name_Hall '-P 1'
_space_group_name_H-M_alt 'P -1'
_symmetry_cell_setting triclinic
_symmetry_space_group_name_H-M 'P -1'
_atom_sites_solution_hydrogens geom
_atom_sites_solution_primary direct
_atom_sites_solution_secondary difmap
_audit_creation_method SHELXL-97
_audit_update_record
;
2020-12-11 deposited with the CCDC.	2021-02-08 downloaded from the CCDC.
;
_cell_angle_alpha 87.116(6)
_cell_angle_beta 69.183(7)
_cell_angle_gamma 70.272(7)
_cell_formula_units_Z 2
_cell_length_a 8.9145(7)
_cell_length_b 9.9325(8)
_cell_length_c 10.1186(8)
_cell_measurement_reflns_used 1705
_cell_measurement_temperature 293(2)
_cell_measurement_theta_max 27.4690
_cell_measurement_theta_min 3.8960
_cell_volume 785.82(12)
_computing_structure_refinement 'SHELXL-97 (Sheldrick, 1997)'
_computing_structure_solution 'SHELXS-97 (Sheldrick, 1990)'
_diffrn_ambient_temperature 293(2)
_diffrn_measured_fraction_theta_full 0.990
_diffrn_measured_fraction_theta_max 0.990
_diffrn_measurement_device_type 'CCD area detector'
_diffrn_radiation_monochromator graphite
_diffrn_radiation_source 'fine-focus sealed tube'
_diffrn_radiation_type MoK\a
_diffrn_radiation_wavelength 0.71073
_diffrn_reflns_av_R_equivalents 0.0697
_diffrn_reflns_av_sigmaI/netI 0.0868
_diffrn_reflns_limit_h_max 10
_diffrn_reflns_limit_h_min -10
_diffrn_reflns_limit_k_max 11
_diffrn_reflns_limit_k_min -11
_diffrn_reflns_limit_l_max 10
_diffrn_reflns_limit_l_min -12
_diffrn_reflns_number 5265
_diffrn_reflns_theta_full 25.00
_diffrn_reflns_theta_max 25.00
_diffrn_reflns_theta_min 2.95
_exptl_absorpt_coefficient_mu 2.622
_exptl_absorpt_correction_T_max 1.00000
_exptl_absorpt_correction_T_min 0.31861
_exptl_absorpt_correction_type multi-scan
_exptl_absorpt_process_details
;
CrysAlisPro 1.171.39.46 (Rigaku Oxford Diffraction, 2018)
Empirical absorption correction using spherical harmonics,
 implemented in SCALE3 ABSPACK scaling algorithm.
;
_exptl_crystal_colour white
_exptl_crystal_density_diffrn 1.514
_exptl_crystal_density_method 'not measured'
_exptl_crystal_description block
_exptl_crystal_F_000 364
_exptl_crystal_size_max 0.20
_exptl_crystal_size_mid 0.18
_exptl_crystal_size_min 0.16
_refine_diff_density_max 0.825
_refine_diff_density_min -1.076
_refine_diff_density_rms 0.105
_refine_ls_extinction_method none
_refine_ls_goodness_of_fit_ref 1.082
_refine_ls_hydrogen_treatment mixed
_refine_ls_matrix_type full
_refine_ls_number_parameters 200
_refine_ls_number_reflns 2737
_refine_ls_number_restraints 0
_refine_ls_restrained_S_all 1.082
_refine_ls_R_factor_all 0.1027
_refine_ls_R_factor_gt 0.0644
_refine_ls_shift/su_max 0.000
_refine_ls_shift/su_mean 0.000
_refine_ls_structure_factor_coef Fsqd
_refine_ls_weighting_details 'calc w=1/[\s^2^(Fo^2^)+(0.0568P)^2^+0.9012P] where P=(Fo^2^+2Fc^2^)/3'
_refine_ls_weighting_scheme calc
_refine_ls_wR_factor_gt 0.1384
_refine_ls_wR_factor_ref 0.1580
_reflns_number_gt 1905
_reflns_number_total 2737
_reflns_threshold_expression >2sigma(I)
_cod_data_source_file d1ob00010a2.cif
_cod_data_source_block 201916-1
_cod_depositor_comments 'Adding full bibliography for 7157874.cif.'
_cod_original_cell_volume 785.82(11)
_cod_original_sg_symbol_H-M P-1
_cod_database_code 7157874

loop_
_symmetry_equiv_pos_as_xyz
'x, y, z'
'-x, -y, -z'

loop_
_atom_site_label
_atom_site_type_symbol
_atom_site_fract_x
_atom_site_fract_y
_atom_site_fract_z
_atom_site_U_iso_or_equiv
_atom_site_adp_type
_atom_site_occupancy
_atom_site_symmetry_multiplicity
_atom_site_calc_flag
_atom_site_refinement_flags
_atom_site_disorder_assembly
_atom_site_disorder_group
Br1 Br 0.52251(8) 0.21058(7) 0.31232(8) 0.0619(3) Uani 1 1 d . . .
O1 O 0.6363(5) 0.2672(4) 0.8740(5) 0.0533(11) Uani 1 1 d . . .
O2 O 0.7963(5) -0.0047(5) 0.4406(5) 0.0677(14) Uani 1 1 d . . .
N1 N 0.6309(5) 0.1032(5) 0.6680(6) 0.0467(13) Uani 1 1 d . . .
C6 C 0.4183(6) 0.2805(5) 0.6110(6) 0.0378(13) Uani 1 1 d . . .
C13 C 0.2585(6) 0.4019(5) 0.6288(6) 0.0359(13) Uani 1 1 d . . .
C8 C 0.5297(7) 0.3367(6) 0.7952(7) 0.0456(15) Uani 1 1 d . . .
H8 H 0.5916 0.3827 0.7171 0.055 Uiso 1 1 calc R . .
C7 C 0.4777(6) 0.2269(6) 0.7344(7) 0.0441(15) Uani 1 1 d . . .
C5 C 0.5268(7) 0.1953(6) 0.4964(6) 0.0428(14) Uani 1 1 d . . .
C18 C 0.1089(7) 0.3769(6) 0.6507(6) 0.0438(14) Uani 1 1 d . . .
H18 H 0.1083 0.2834 0.6523 0.053 Uiso 1 1 calc R . .
C4 C 0.6702(7) 0.0848(6) 0.5256(8) 0.0502(17) Uani 1 1 d . . .
C9 C 0.3798(8) 0.4487(6) 0.8970(8) 0.0569(18) Uani 1 1 d . . .
H9 H 0.3842 0.5394 0.9087 0.068 Uiso 1 1 calc R . .
C14 C 0.2587(7) 0.5410(6) 0.6216(7) 0.0489(16) Uani 1 1 d . . .
H14 H 0.3597 0.5587 0.6046 0.059 Uiso 1 1 calc R . .
C12 C 0.3400(7) 0.1871(6) 0.8478(7) 0.0486(15) Uani 1 1 d . . .
H12 H 0.3345 0.0958 0.8425 0.058 Uiso 1 1 calc R . .
C15 C 0.1097(8) 0.6536(6) 0.6395(7) 0.0556(17) Uani 1 1 d . . .
H15 H 0.1105 0.7471 0.6350 0.067 Uiso 1 1 calc R . .
C16 C -0.0396(7) 0.6290(7) 0.6637(7) 0.0536(17) Uani 1 1 d . . .
H16 H -0.1400 0.7053 0.6757 0.064 Uiso 1 1 calc R . .
C17 C -0.0399(7) 0.4908(7) 0.6703(7) 0.0534(17) Uani 1 1 d . . .
H17 H -0.1415 0.4737 0.6881 0.064 Uiso 1 1 calc R . .
C3 C 0.7488(8) 0.0409(6) 0.7387(8) 0.0596(19) Uani 1 1 d . . .
H3A H 0.8520 -0.0283 0.6736 0.072 Uiso 1 1 calc R . .
H3B H 0.6986 -0.0089 0.8178 0.072 Uiso 1 1 calc R . .
C10 C 0.2401(9) 0.4193(7) 0.9710(7) 0.0635(19) Uani 1 1 d . . .
H10 H 0.1481 0.4898 1.0353 0.076 Uiso 1 1 calc R . .
C2 C 0.7921(7) 0.1568(7) 0.7918(8) 0.0562(17) Uani 1 1 d . . .
H2 H 0.8560 0.1981 0.7104 0.067 Uiso 1 1 calc R . .
C11 C 0.2272(8) 0.2802(7) 0.9543(7) 0.0605(18) Uani 1 1 d . . .
H11 H 0.1379 0.2563 1.0198 0.073 Uiso 1 1 calc R . .
C1 C 0.8942(9) 0.1053(8) 0.8858(9) 0.077(2) Uani 1 1 d . . .
H1A H 0.9153 0.1843 0.9175 0.116 Uiso 1 1 calc R . .
H1B H 1.0011 0.0327 0.8338 0.116 Uiso 1 1 calc R . .
H1C H 0.8317 0.0658 0.9664 0.116 Uiso 1 1 calc R . .

loop_
_atom_site_aniso_label
_atom_site_aniso_U_11
_atom_site_aniso_U_22
_atom_site_aniso_U_33
_atom_site_aniso_U_23
_atom_site_aniso_U_13
_atom_site_aniso_U_12
Br1 0.0681(5) 0.0610(5) 0.0566(5) -0.0181(3) -0.0158(3) -0.0257(3)
O1 0.052(2) 0.045(2) 0.061(3) -0.003(2) -0.026(2) -0.008(2)
O2 0.053(2) 0.044(2) 0.079(4) -0.023(2) -0.003(2) -0.001(2)
N1 0.041(3) 0.028(2) 0.060(4) -0.010(2) -0.013(2) -0.002(2)
C6 0.036(3) 0.031(3) 0.047(4) -0.006(3) -0.014(3) -0.013(2)
C13 0.041(3) 0.033(3) 0.030(3) -0.007(2) -0.010(2) -0.011(2)
C8 0.049(3) 0.032(3) 0.057(4) -0.001(3) -0.023(3) -0.011(3)
C7 0.037(3) 0.029(3) 0.055(4) -0.009(3) -0.007(3) -0.006(2)
C5 0.047(3) 0.034(3) 0.040(4) -0.005(3) -0.003(3) -0.018(3)
C18 0.047(3) 0.042(3) 0.046(4) -0.007(3) -0.018(3) -0.017(3)
C4 0.042(3) 0.025(3) 0.082(5) -0.011(3) -0.016(3) -0.014(3)
C9 0.067(4) 0.034(3) 0.067(5) -0.011(3) -0.034(4) 0.000(3)
C14 0.044(3) 0.036(3) 0.066(5) -0.002(3) -0.017(3) -0.015(3)
C12 0.050(3) 0.038(3) 0.054(4) 0.004(3) -0.013(3) -0.016(3)
C15 0.057(4) 0.032(3) 0.068(5) -0.006(3) -0.017(3) -0.009(3)
C16 0.044(3) 0.049(4) 0.057(4) -0.009(3) -0.017(3) -0.001(3)
C17 0.044(3) 0.056(4) 0.062(5) -0.010(3) -0.022(3) -0.013(3)
C3 0.046(3) 0.034(3) 0.086(6) 0.004(3) -0.023(3) 0.001(3)
C10 0.057(4) 0.059(4) 0.050(5) -0.017(3) -0.013(3) 0.006(3)
C2 0.044(3) 0.052(4) 0.068(5) 0.004(3) -0.020(3) -0.011(3)
C11 0.050(4) 0.071(5) 0.048(4) 0.006(4) -0.010(3) -0.014(3)
C1 0.057(4) 0.082(5) 0.084(6) 0.010(4) -0.033(4) -0.005(4)

loop_
_atom_type_symbol
_atom_type_description
_atom_type_scat_dispersion_real
_atom_type_scat_dispersion_imag
_atom_type_scat_source
C C 0.0033 0.0016 'International Tables Vol C Tables 4.2.6.8 and 6.1.1.4'
H H 0.0000 0.0000 'International Tables Vol C Tables 4.2.6.8 and 6.1.1.4'
Br Br -0.2901 2.4595 'International Tables Vol C Tables 4.2.6.8 and 6.1.1.4'
N N 0.0061 0.0033 'International Tables Vol C Tables 4.2.6.8 and 6.1.1.4'
O O 0.0106 0.0060 'International Tables Vol C Tables 4.2.6.8 and 6.1.1.4'

loop_
_geom_angle_atom_site_label_1
_geom_angle_atom_site_label_2
_geom_angle_atom_site_label_3
_geom_angle
_geom_angle_site_symmetry_1
_geom_angle_site_symmetry_3
_geom_angle_publ_flag
C8 O1 C2 113.9(5) . . ?
C4 N1 C3 124.3(5) . . ?
C4 N1 C7 112.3(5) . . ?
C3 N1 C7 120.7(5) . . ?
C5 C6 C13 129.1(6) . . ?
C5 C6 C7 107.9(5) . . ?
C13 C6 C7 122.8(5) . . ?
C18 C13 C14 119.4(5) . . ?
C18 C13 C6 120.4(5) . . ?
C14 C13 C6 120.3(5) . . ?
O1 C8 C9 105.5(5) . . ?
O1 C8 C7 110.6(4) . . ?
C9 C8 C7 112.4(5) . . ?
O1 C8 H8 109.4 . . ?
C9 C8 H8 109.4 . . ?
C7 C8 H8 109.4 . . ?
N1 C7 C12 112.6(5) . . ?
N1 C7 C6 102.8(5) . . ?
C12 C7 C6 109.3(4) . . ?
N1 C7 C8 108.0(4) . . ?
C12 C7 C8 111.1(5) . . ?
C6 C7 C8 112.8(5) . . ?
C6 C5 C4 111.6(6) . . ?
C6 C5 Br1 127.3(5) . . ?
C4 C5 Br1 120.9(4) . . ?
C13 C18 C17 119.9(5) . . ?
C13 C18 H18 120.1 . . ?
C17 C18 H18 120.1 . . ?
O2 C4 N1 127.1(6) . . ?
O2 C4 C5 127.8(7) . . ?
N1 C4 C5 105.1(5) . . ?
C10 C9 C8 120.1(6) . . ?
C10 C9 H9 119.9 . . ?
C8 C9 H9 119.9 . . ?
C15 C14 C13 120.1(5) . . ?
C15 C14 H14 119.9 . . ?
C13 C14 H14 119.9 . . ?
C11 C12 C7 120.7(6) . . ?
C11 C12 H12 119.7 . . ?
C7 C12 H12 119.7 . . ?
C16 C15 C14 120.5(6) . . ?
C16 C15 H15 119.7 . . ?
C14 C15 H15 119.7 . . ?
C15 C16 C17 119.5(5) . . ?
C15 C16 H16 120.3 . . ?
C17 C16 H16 120.3 . . ?
C16 C17 C18 120.6(6) . . ?
C16 C17 H17 119.7 . . ?
C18 C17 H17 119.7 . . ?
N1 C3 C2 109.8(5) . . ?
N1 C3 H3A 109.7 . . ?
C2 C3 H3A 109.7 . . ?
N1 C3 H3B 109.7 . . ?
C2 C3 H3B 109.7 . . ?
H3A C3 H3B 108.2 . . ?
C9 C10 C11 121.6(6) . . ?
C9 C10 H10 119.2 . . ?
C11 C10 H10 119.2 . . ?
O1 C2 C1 106.9(5) . . ?
O1 C2 C3 108.9(5) . . ?
C1 C2 C3 113.6(6) . . ?
O1 C2 H2 109.1 . . ?
C1 C2 H2 109.1 . . ?
C3 C2 H2 109.1 . . ?
C12 C11 C10 120.8(6) . . ?
C12 C11 H11 119.6 . . ?
C10 C11 H11 119.6 . . ?
C2 C1 H1A 109.5 . . ?
C2 C1 H1B 109.5 . . ?
H1A C1 H1B 109.5 . . ?
C2 C1 H1C 109.5 . . ?
H1A C1 H1C 109.5 . . ?
H1B C1 H1C 109.5 . . ?

loop_
_geom_bond_atom_site_label_1
_geom_bond_atom_site_label_2
_geom_bond_distance
_geom_bond_site_symmetry_2
_geom_bond_publ_flag
Br1 C5 1.874(6) . ?
O1 C8 1.434(7) . ?
O1 C2 1.438(7) . ?
O2 C4 1.228(7) . ?
N1 C4 1.363(8) . ?
N1 C3 1.432(8) . ?
N1 C7 1.457(6) . ?
C6 C5 1.322(7) . ?
C6 C13 1.482(7) . ?
C6 C7 1.528(8) . ?
C13 C18 1.377(7) . ?
C13 C14 1.381(8) . ?
C8 C9 1.489(8) . ?
C8 C7 1.547(7) . ?
C8 H8 0.9800 . ?
C7 C12 1.503(8) . ?
C5 C4 1.487(8) . ?
C18 C17 1.379(8) . ?
C18 H18 0.9300 . ?
C9 C10 1.326(10) . ?
C9 H9 0.9300 . ?
C14 C15 1.376(8) . ?
C14 H14 0.9300 . ?
C12 C11 1.315(8) . ?
C12 H12 0.9300 . ?
C15 C16 1.368(8) . ?
C15 H15 0.9300 . ?
C16 C17 1.372(9) . ?
C16 H16 0.9300 . ?
C17 H17 0.9300 . ?
C3 C2 1.507(9) . ?
C3 H3A 0.9700 . ?
C3 H3B 0.9700 . ?
C10 C11 1.448(10) . ?
C10 H10 0.9300 . ?
C2 C1 1.500(9) . ?
C2 H2 0.9800 . ?
C11 H11 0.9300 . ?
C1 H1A 0.9600 . ?
C1 H1B 0.9600 . ?
C1 H1C 0.9600 . ?
